data_2008289
loop_
_publ_author_name
'Chattopadhyay, Sunil K.'
'Sarkhel, Sanjay'
'Kulshrestha, Manish'
'Maulik, Prakas R.'

_publ_section_title
;
 A C-14 oxygenated taxoid from the heartwood of <i>Taxus
 wallichiana</i>
;
_journal_issue 3
_journal_name_full 'Acta Crystallographica Section C'
_journal_page_first IUC9900014
_journal_paper_doi 10.1107/S0108270199099722
_journal_volume 55
_journal_year 1999
_chemical_formula_iupac 'C31 H46 O8'
_chemical_formula_sum 'C31 H46 O8'
_chemical_formula_weight 546.68
_chemical_melting_point .107E-105
_chemical_name_common 'C14-oxygenated taxoid'
_chemical_name_systematic
;
Taxa-4(20),11-diene-2\a,5\a,10\b,14\b-tetrayl 2\a,5\a,10\b-triacetate
14\b-(2-methylbutyrate)
;
_space_group_IT_number 19
_symmetry_cell_setting orthorhombic
_symmetry_space_group_name_Hall 'P 2ac 2ab'
_symmetry_space_group_name_H-M 'P 21 21 21'
_cell_angle_alpha 90.00
_cell_angle_beta 90.00
_cell_angle_gamma 90.00
_cell_formula_units_Z 4
_cell_length_a 9.789(7)
_cell_length_b 12.754(3)
_cell_length_c 24.586(9)
_cell_measurement_reflns_used 25
_cell_measurement_temperature 293(2)
_cell_measurement_theta_max 12.5
_cell_measurement_theta_min 9
_cell_volume 3070(3)
_computing_cell_refinement 'CAD-4-MACH/PC (Enraf-Nonius, 1993)'
_computing_data_collection 'CAD-4-MACH/PC (Enraf-Nonius, 1993)'
_computing_data_reduction 'NRCVAX (Gabe et al., 1989)'
_computing_molecular_graphics 'NRCVAX (Gabe et al., 1989)'
_computing_publication_material 'SHELXL93 (Sheldrick, 1993)'
_computing_structure_refinement 'SHELXL93 (Sheldrick, 1993)'
_computing_structure_solution 'SHELXS86 (Sheldrick, 1990)'
_diffrn_ambient_temperature 293(2)
_diffrn_measurement_device 'Enraf-Nonius CAD-4'
_diffrn_measurement_method \w-2\q
_diffrn_radiation_monochromator graphite
_diffrn_radiation_source 'fine-focus sealed tube'
_diffrn_radiation_type MoK\a
_diffrn_radiation_wavelength 0.71073
_diffrn_reflns_av_R_equivalents 0.0000
_diffrn_reflns_av_sigmaI/netI 0.0594
_diffrn_reflns_limit_h_max 11
_diffrn_reflns_limit_h_min 0
_diffrn_reflns_limit_k_max 15
_diffrn_reflns_limit_k_min 0
_diffrn_reflns_limit_l_max 29
_diffrn_reflns_limit_l_min 0
_diffrn_reflns_number 3055
_diffrn_reflns_theta_max 25.02
_diffrn_reflns_theta_min 1.66
_diffrn_standards_decay_% <0.5
_diffrn_standards_interval_time 60
_diffrn_standards_number 3
_exptl_absorpt_coefficient_mu 0.084
_exptl_absorpt_correction_type none
_exptl_crystal_colour colourless
_exptl_crystal_density_diffrn 1.183
_exptl_crystal_density_meas ?
_exptl_crystal_density_method none
_exptl_crystal_description Prism
_exptl_crystal_F_000 1184
_exptl_crystal_size_max 0.4
_exptl_crystal_size_mid 0.3
_exptl_crystal_size_min 0.2
_refine_diff_density_max 0.236
_refine_diff_density_min -0.244
_refine_ls_abs_structure_details 'Flack (1983)'
_refine_ls_abs_structure_Flack -2(3)
_refine_ls_extinction_method none
_refine_ls_goodness_of_fit_all 0.731
_refine_ls_goodness_of_fit_obs 0.805
_refine_ls_hydrogen_treatment riding
_refine_ls_matrix_type full
_refine_ls_number_parameters 361
_refine_ls_number_reflns 3051
_refine_ls_number_restraints 0
_refine_ls_restrained_S_all 0.759
_refine_ls_restrained_S_obs 0.805
_refine_ls_R_factor_all 0.1324
_refine_ls_R_factor_obs 0.0665
_refine_ls_shift/esd_max -0.015
_refine_ls_shift/esd_mean 0.004
_refine_ls_structure_factor_coef Fsqd
_refine_ls_weighting_details 'w = 1/[\s^2^(Fo^2^)+(0.2499P)^2^] where P Fo^2^+2Fc^2^)/3'
_refine_ls_weighting_scheme calc
_refine_ls_wR_factor_all 0.2701
_refine_ls_wR_factor_obs 0.1886
_reflns_number_observed 1460
_reflns_number_total 3055
_reflns_observed_criterion I>2\s(I)
_cod_data_source_file qa0094.cif
_cod_data_source_block I
_cod_depositor_comments
;
The following automatic conversions were performed:
'_symmetry_cell_setting' value 'Orthorhombic' changed to 'orthorhombic'
according to '/home/saulius/struct/CIF-dictionaries/cif_core.dic'
dictionary named 'cif_core.dic' version 2.4.1 from 2010-06-29.

Automatic conversion script
Id: cif_fix_enum 1527 2010-12-29 10:47:43Z saulius 

The following automatic conversions were performed:

'_exptl_crystal_density_meas' value 'not measured' was changed to '?'
- the value is perceived as not measured.

Automatic conversion script
Id: cif_fix_values 3008 2015-01-20 13:52:24Z robertas 

The following automatic conversions were performed:

'_refine_ls_weighting_scheme' value 'calc w =
1/[\s^2^(Fo^2^)+(0.2499P)^2^] where P Fo^2^+2Fc^2^)/3' was changed to
'calc'. New tag '_refine_ls_weighting_details' was created. The value
of the new tag was set to 'w = 1/[\s^2^(Fo^2^)+(0.2499P)^2^] where P
Fo^2^+2Fc^2^)/3'.

Automatic conversion script
Id: cif_fix_values 3143 2015-03-26 13:38:13Z robertas 
;
_cod_database_code 2008289

loop_
_symmetry_equiv_pos_as_xyz
'x, y, z'
'x+1/2, -y+1/2, -z'
'-x, y+1/2, -z+1/2'
'-x+1/2, -y, z+1/2'

loop_
_atom_site_aniso_label
_atom_site_aniso_U_11
_atom_site_aniso_U_22
_atom_site_aniso_U_33
_atom_site_aniso_U_12
_atom_site_aniso_U_13
_atom_site_aniso_U_23
C1 0.041(3) 0.063(4) 0.054(4) 0.000(3) -0.007(3) -0.003(3)
C2 0.039(3) 0.065(4) 0.045(3) 0.001(3) 0.004(3) 0.008(3)
C3 0.047(3) 0.060(4) 0.054(4) 0.002(3) 0.008(3) -0.002(3)
C4 0.053(4) 0.066(4) 0.066(4) 0.015(4) 0.004(3) 0.001(4)
C5 0.065(5) 0.054(4) 0.109(6) 0.009(4) 0.005(4) -0.004(4)
C6 0.083(6) 0.071(5) 0.088(6) -0.001(5) 0.006(5) -0.025(4)
C7 0.076(5) 0.086(5) 0.053(4) -0.007(5) 0.003(4) -0.017(4)
C8 0.045(3) 0.070(4) 0.053(4) 0.004(3) -0.001(3) 0.000(3)
C9 0.069(4) 0.086(5) 0.045(4) -0.001(4) -0.003(3) 0.001(4)
C10 0.064(4) 0.070(4) 0.064(4) 0.008(4) -0.012(3) -0.005(4)
C11 0.036(3) 0.073(4) 0.057(4) 0.009(3) -0.005(3) -0.004(3)
C12 0.034(3) 0.069(4) 0.065(4) 0.002(3) 0.008(3) -0.010(4)
C13 0.043(3) 0.072(4) 0.059(4) -0.010(3) 0.008(3) -0.002(3)
C14 0.051(4) 0.054(3) 0.045(3) -0.001(3) -0.003(3) -0.005(3)
C15 0.055(4) 0.064(4) 0.062(4) 0.008(3) -0.008(3) -0.004(4)
C16 0.054(4) 0.067(5) 0.105(6) -0.004(4) 0.009(4) -0.007(5)
C17 0.048(4) 0.110(7) 0.165(10) -0.006(5) -0.008(5) -0.023(7)
C18 0.059(5) 0.077(5) 0.108(6) 0.011(4) -0.003(5) -0.008(5)
C19 0.103(8) 0.128(8) 0.120(8) 0.034(7) 0.017(7) 0.060(7)
C20 0.117(9) 0.169(11) 0.151(10) 0.020(9) 0.056(8) 0.076(9)
C21 0.082(5) 0.088(5) 0.067(4) -0.006(5) 0.018(4) 0.001(4)
C22 0.098(9) 0.112(8) 0.085(7) 0.041(7) -0.026(6) -0.021(6)
C23 0.170(12) 0.141(10) 0.134(9) 0.070(10) -0.073(9) -0.017(8)
C24 0.044(4) 0.084(5) 0.085(5) -0.011(4) 0.002(4) -0.013(4)
C25 0.098(6) 0.076(5) 0.057(4) -0.034(5) -0.011(4) 0.010(4)
C26 0.188(11) 0.089(6) 0.048(4) -0.052(7) 0.012(6) -0.005(4)
C27 0.40(3) 0.166(13) 0.077(8) -0.118(18) -0.077(13) 0.034(8)
C28 0.233(18) 0.139(10) 0.167(13) -0.059(12) 0.125(14) -0.053(10)
C29 0.165(14) 0.219(18) 0.23(2) -0.062(15) -0.106(15) 0.010(15)
C30 0.049(4) 0.081(5) 0.088(5) 0.015(4) 0.004(4) -0.011(4)
C31 0.074(5) 0.071(4) 0.076(5) 0.003(4) -0.012(4) 0.011(4)
O1 0.035(2) 0.065(3) 0.071(3) -0.007(2) 0.000(2) 0.001(2)
O2 0.079(4) 0.094(4) 0.174(7) -0.025(4) 0.009(5) 0.031(5)
O3 0.077(3) 0.072(3) 0.095(4) 0.002(3) 0.028(3) 0.018(3)
O4 0.205(12) 0.318(17) 0.312(17) 0.161(13) 0.142(12) 0.224(15)
O5 0.084(4) 0.100(4) 0.073(3) 0.024(3) -0.031(3) 0.005(3)
O6 0.074(5) 0.187(9) 0.128(6) 0.035(6) -0.022(4) 0.008(6)
O7 0.075(3) 0.066(3) 0.048(2) -0.013(2) 0.001(2) -0.006(2)
O8 0.119(5) 0.095(5) 0.067(3) -0.013(4) -0.020(3) 0.020(3)

loop_
_atom_site_label
_atom_site_fract_x
_atom_site_fract_y
_atom_site_fract_z
_atom_site_U_iso_or_equiv
_atom_site_thermal_displace_type
_atom_site_calc_flag
_atom_site_refinement_flags
_atom_site_occupancy
_atom_site_disorder_group
_atom_site_type_symbol
C1 1.0435(6) 0.4206(5) 0.0764(3) 0.053(2) Uani d . 1 . C
H1 0.9937(6) 0.3636(5) 0.0585(3) 0.063 Uiso calc R 1 . H
C2 0.9418(6) 0.4726(5) 0.1170(2) 0.050(2) Uani d . 1 . C
H2 0.9323(6) 0.4264(5) 0.1486(2) 0.060 Uiso calc R 1 . H
C3 0.9830(7) 0.5844(5) 0.1377(3) 0.054(2) Uani d . 1 . C
H3 1.0661(7) 0.6014(5) 0.1173(3) 0.064 Uiso calc R 1 . H
C4 0.8901(7) 0.6753(5) 0.1276(3) 0.062(2) Uani d . 1 . C
C5 0.9638(8) 0.7772(6) 0.1328(4) 0.076(2) Uani d . 1 . C
H5 0.9004(8) 0.8348(6) 0.1253(4) 0.091 Uiso calc R 1 . H
C6 1.0197(9) 0.7887(6) 0.1899(3) 0.081(2) Uani d . 1 . C
H6A 1.0787(9) 0.8498(6) 0.1913(3) 0.097 Uiso calc R 1 . H
H6B 0.9444(9) 0.8004(6) 0.2148(3) 0.097 Uiso calc R 1 . H
C7 1.1014(9) 0.6909(6) 0.2087(3) 0.072(2) Uani d . 1 . C
H7A 1.1884(9) 0.6901(6) 0.1898(3) 0.086 Uiso calc R 1 . H
H7B 1.1204(9) 0.6975(6) 0.2472(3) 0.086 Uiso calc R 1 . H
C8 1.0291(6) 0.5859(6) 0.1988(3) 0.056(2) Uani d . 1 . C
C9 1.1252(8) 0.4979(6) 0.2175(3) 0.067(2) Uani d . 1 . C
H9A 1.0742(8) 0.4328(6) 0.2158(3) 0.080 Uiso calc R 1 . H
H9B 1.1461(8) 0.5104(6) 0.2555(3) 0.080 Uiso calc R 1 . H
C10 1.2619(8) 0.4798(6) 0.1878(3) 0.066(2) Uani d . 1 . C
H10 1.3191(8) 0.5418(6) 0.1938(3) 0.079 Uiso calc R 1 . H
C11 1.2516(6) 0.4626(6) 0.1278(3) 0.055(2) Uani d . 1 . C
C12 1.2880(6) 0.5372(5) 0.0933(3) 0.056(2) Uani d . 1 . C
C13 1.2317(6) 0.5420(6) 0.0367(3) 0.058(2) Uani d . 1 . C
H13A 1.2309(6) 0.6144(6) 0.0246(3) 0.070 Uiso calc R 1 . H
H13B 1.2915(6) 0.5031(6) 0.0125(3) 0.070 Uiso calc R 1 . H
C14 1.0847(7) 0.4967(5) 0.0322(2) 0.0502(15) Uani d . 1 . C
H14 1.0196(7) 0.5550(5) 0.0319(2) 0.060 Uiso calc R 1 . H
C15 1.1677(7) 0.3701(5) 0.1046(3) 0.060(2) Uani d . 1 . C
C16 0.7333(8) 0.3900(7) 0.0944(4) 0.075(2) Uani d . 1 . C
C17 0.6102(9) 0.3948(8) 0.0596(5) 0.108(3) Uani d . 1 . C
H17A 0.633(2) 0.428(5) 0.0258(13) 0.162 Uiso calc R 1 . H
H17B 0.540(3) 0.434(5) 0.0778(14) 0.162 Uiso calc R 1 . H
H17C 0.578(5) 0.3251(9) 0.053(3) 0.162 Uiso calc R 1 . H
C18 0.7563(8) 0.6782(7) 0.1226(3) 0.081(2) Uani d . 1 . C
H18A 0.7056(8) 0.6167(7) 0.1254(3) 0.098 Uiso calc R 1 . H
H18B 0.7124(8) 0.7417(7) 0.1163(3) 0.098 Uiso calc R 1 . H
C19 1.0863(13) 0.8561(10) 0.0582(5) 0.117(4) Uani d . 1 . C
C20 1.2058(13) 0.8496(11) 0.0232(5) 0.146(5) Uani d . 1 . C
H20A 1.195(5) 0.793(5) -0.002(3) 0.218 Uiso calc R 1 . H
H20B 1.286(2) 0.838(8) 0.0450(6) 0.218 Uiso calc R 1 . H
H20C 1.216(6) 0.914(3) 0.004(3) 0.218 Uiso calc R 1 . H
C21 0.9046(9) 0.5748(7) 0.2365(3) 0.079(2) Uani d . 1 . C
H21A 0.851(3) 0.516(3) 0.2253(15) 0.119 Uiso calc R 1 . H
H21B 0.850(3) 0.637(2) 0.2345(19) 0.119 Uiso calc R 1 . H
H21C 0.9352(9) 0.565(5) 0.2732(5) 0.119 Uiso calc R 1 . H
C22 1.4628(13) 0.3895(9) 0.2165(4) 0.098(3) Uani d . 1 . C
C23 1.5161(15) 0.2925(10) 0.2429(5) 0.148(5) Uani d . 1 . C
H23A 1.444(3) 0.259(5) 0.263(4) 0.222 Uiso calc R 1 . H
H23B 1.588(8) 0.3106(14) 0.268(4) 0.222 Uiso calc R 1 . H
H23C 1.551(11) 0.246(4) 0.2156(7) 0.222 Uiso calc R 1 . H
C24 1.3809(7) 0.6283(6) 0.1060(3) 0.071(2) Uani d . 1 . C
H24A 1.3271(8) 0.6872(15) 0.118(2) 0.107 Uiso calc R 1 . H
H24B 1.432(4) 0.647(3) 0.0740(7) 0.107 Uiso calc R 1 . H
H24C 1.443(4) 0.6089(16) 0.1345(16) 0.107 Uiso calc R 1 . H
C25 1.0704(10) 0.5011(7) -0.0644(3) 0.077(2) Uani d . 1 . C
C26 1.0856(14) 0.4352(8) -0.1151(3) 0.108(4) Uani d . 1 . C
H26 1.0496(14) 0.3645(8) -0.1088(3) 0.130 Uiso calc R 1 . H
C27 1.024(3) 0.4805(13) -0.1618(5) 0.214(11) Uani d . 1 . C
H27A 1.056(3) 0.5518(13) -0.1669(5) 0.257 Uiso calc R 1 . H
H27B 1.047(3) 0.4402(13) -0.1940(5) 0.257 Uiso calc R 1 . H
C28 1.2443(18) 0.4303(11) -0.1281(6) 0.180(8) Uani d . 1 . C
H28A 1.261(3) 0.376(8) -0.154(4) 0.269 Uiso calc R 1 . H
H28B 1.294(2) 0.415(11) -0.0953(13) 0.269 Uiso calc R 1 . H
H28C 1.274(3) 0.497(4) -0.142(5) 0.269 Uiso calc R 1 . H
C29 0.8675(18) 0.4791(16) -0.1520(8) 0.206(9) Uani d . 1 . C
H29A 0.8208(18) 0.478(13) -0.1863(8) 0.309 Uiso calc R 1 . H
H29B 0.841(3) 0.541(7) -0.132(6) 0.309 Uiso calc R 1 . H
H29C 0.843(3) 0.418(7) -0.132(6) 0.309 Uiso calc R 1 . H
C30 1.2533(7) 0.3080(6) 0.0627(3) 0.073(2) Uani d . 1 . C
H30A 1.334(3) 0.281(4) 0.0801(6) 0.109 Uiso calc R 1 . H
H30B 1.280(5) 0.3536(12) 0.0335(12) 0.109 Uiso calc R 1 . H
H30C 1.200(2) 0.251(3) 0.0486(17) 0.109 Uiso calc R 1 . H
C31 1.1215(8) 0.2839(6) 0.1446(3) 0.074(2) Uani d . 1 . C
H31A 1.1985(14) 0.261(3) 0.1655(16) 0.110 Uiso calc R 1 . H
H31B 1.084(5) 0.226(2) 0.1245(3) 0.110 Uiso calc R 1 . H
H31C 1.053(4) 0.3116(14) 0.1686(15) 0.110 Uiso calc R 1 . H
O1 0.8128(4) 0.4749(3) 0.0886(2) 0.0569(11) Uani d . 1 . O
O2 0.7638(7) 0.3179(5) 0.1223(3) 0.116(2) Uani d . 1 . O
O3 1.0779(6) 0.7821(4) 0.0946(2) 0.081(2) Uani d . 1 . O
O4 1.0082(15) 0.9254(13) 0.0602(6) 0.278(11) Uani d . 1 . O
O5 1.3262(6) 0.3920(4) 0.2155(2) 0.086(2) Uani d . 1 . O
O6 1.5303(8) 0.4593(9) 0.1991(4) 0.130(3) Uani d . 1 . O
O7 1.0755(5) 0.4412(4) -0.0200(2) 0.0630(13) Uani d . 1 . O
O8 1.0658(7) 0.5933(5) -0.0632(2) 0.094(2) Uani d . 1 . O

loop_
_atom_type_symbol
_atom_type_description
_atom_type_scat_dispersion_real
_atom_type_scat_dispersion_imag
_atom_type_scat_source
C C 0.0033 0.0016 'International Tables Vol C Tables 4.2.6.8 and 6.1.1.4'
H H 0.0000 0.0000 'International Tables Vol C Tables 4.2.6.8 and 6.1.1.4'
O O 0.0106 0.0060 'International Tables Vol C Tables 4.2.6.8 and 6.1.1.4'

loop_
_geom_angle_atom_site_label_1
_geom_angle_atom_site_label_2
_geom_angle_atom_site_label_3
_geom_angle
C15 C1 C14 112.5(5)
C15 C1 C2 113.2(5)
C14 C1 C2 111.0(5)
C15 C1 H1 106.6(4)
C14 C1 H1 106.6(3)
C2 C1 H1 106.6(3)
O1 C2 C1 105.0(5)
O1 C2 C3 111.3(5)
C1 C2 C3 115.5(5)
O1 C2 H2 108.2(3)
C1 C2 H2 108.2(3)
C3 C2 H2 108.2(3)
C4 C3 C2 119.7(5)
C4 C3 C8 108.9(5)
C2 C3 C8 113.4(5)
C4 C3 H3 104.4(4)
C2 C3 H3 104.4(3)
C8 C3 H3 104.4(3)
C18 C4 C3 130.0(7)
C18 C4 C5 117.7(7)
C3 C4 C5 111.5(6)
O3 C5 C4 110.6(6)
O3 C5 C6 108.4(6)
C4 C5 C6 109.8(7)
O3 C5 H5 109.3(4)
C4 C5 H5 109.3(4)
C6 C5 H5 109.3(4)
C7 C6 C5 112.6(6)
C7 C6 H6A 109.1(4)
C5 C6 H6A 109.1(4)
C7 C6 H6B 109.1(4)
C5 C6 H6B 109.1(4)
H6A C6 H6B 107.8
C8 C7 C6 114.6(6)
C8 C7 H7A 108.6(4)
C6 C7 H7A 108.6(4)
C8 C7 H7B 108.6(4)
C6 C7 H7B 108.6(4)
H7A C7 H7B 107.6
C9 C8 C7 107.9(6)
C9 C8 C21 103.7(6)
C7 C8 C21 110.5(6)
C9 C8 C3 117.0(6)
C7 C8 C3 107.2(6)
C21 C8 C3 110.4(5)
C8 C9 C10 120.0(6)
C8 C9 H9A 107.3(4)
C10 C9 H9A 107.3(4)
C8 C9 H9B 107.3(4)
C10 C9 H9B 107.3(3)
H9A C9 H9B 106.9
O5 C10 C11 112.3(6)
O5 C10 C9 105.6(6)
C11 C10 C9 115.5(6)
O5 C10 H10 107.7(4)
C11 C10 H10 107.7(4)
C9 C10 H10 107.7(4)
C12 C11 C10 120.6(6)
C12 C11 C15 117.2(6)
C10 C11 C15 120.7(6)
C11 C12 C24 125.8(6)
C11 C12 C13 121.7(6)
C24 C12 C13 112.5(6)
C14 C13 C12 113.0(5)
C14 C13 H13A 109.0(4)
C12 C13 H13A 109.0(4)
C14 C13 H13B 109.0(3)
C12 C13 H13B 109.0(4)
H13A C13 H13B 107.8
O7 C14 C1 107.7(5)
O7 C14 C13 107.4(5)
C1 C14 C13 115.7(5)
O7 C14 H14 108.6(3)
C1 C14 H14 108.6(3)
C13 C14 H14 108.6(4)
C1 C15 C31 110.7(6)
C1 C15 C30 110.0(5)
C31 C15 C30 102.6(6)
C1 C15 C11 105.4(5)
C31 C15 C11 117.8(6)
C30 C15 C11 110.4(6)
O2 C16 O1 122.8(8)
O2 C16 C17 124.9(8)
O1 C16 C17 112.1(8)
C16 C17 H17A 109.5(6)
C16 C17 H17B 109.5(5)
H17A C17 H17B 109.5
C16 C17 H17C 109.5(5)
H17A C17 H17C 109.5
H17B C17 H17C 109.5
C4 C18 H18A 120.0(5)
C4 C18 H18B 120.0(5)
H18A C18 H18B 120.0
O4 C19 O3 118.5(10)
O4 C19 C20 126.4(10)
O3 C19 C20 114.6(10)
C19 C20 H20A 109.5(8)
C19 C20 H20B 109.5(7)
H20A C20 H20B 109.5
C19 C20 H20C 109.5(6)
H20A C20 H20C 109.5
H20B C20 H20C 109.5
C8 C21 H21A 109.5(4)
C8 C21 H21B 109.5(4)
H21A C21 H21B 109.5
C8 C21 H21C 109.5(4)
H21A C21 H21C 109.5
H21B C21 H21C 109.5
O6 C22 O5 122.1(10)
O6 C22 C23 125.7(12)
O5 C22 C23 112.2(12)
C22 C23 H23A 109.5(8)
C22 C23 H23B 109.5(7)
H23A C23 H23B 109.5
C22 C23 H23C 109.5(6)
H23A C23 H23C 109.5
H23B C23 H23C 109.47(6)
C12 C24 H24A 109.5(3)
C12 C24 H24B 109.5(4)
H24A C24 H24B 109.5
C12 C24 H24C 109.5(4)
H24A C24 H24C 109.5
H24B C24 H24C 109.5
O8 C25 O7 123.7(7)
O8 C25 C26 125.4(7)
O7 C25 C26 110.6(7)
C25 C26 C27 113.6(12)
C25 C26 C28 106.5(9)
C27 C26 C28 105.5(13)
C25 C26 H26 110.3(4)
C27 C26 H26 110.3(8)
C28 C26 H26 110.3(7)
C29 C27 C26 106.7(15)
C29 C27 H27A 110.4(11)
C26 C27 H27A 110.4(8)
C29 C27 H27B 110.4(10)
C26 C27 H27B 110.4(10)
H27A C27 H27B 108.6
C26 C28 H28A 109.5(6)
C26 C28 H28B 109.5(7)
H28A C28 H28B 109.5
C26 C28 H28C 109.5(7)
H28A C28 H28C 109.5
H28B C28 H28C 109.5
C27 C29 H29A 109.5(9)
C27 C29 H29B 109.5(11)
H29A C29 H29B 109.5
C27 C29 H29C 109.5(10)
H29A C29 H29C 109.5
H29B C29 H29C 109.5
C15 C30 H30A 109.5(4)
C15 C30 H30B 109.5(4)
H30A C30 H30B 109.5
C15 C30 H30C 109.5(4)
H30A C30 H30C 109.5
H30B C30 H30C 109.5
C15 C31 H31A 109.5(4)
C15 C31 H31B 109.5(4)
H31A C31 H31B 109.5
C15 C31 H31C 109.5(4)
H31A C31 H31C 109.5
H31B C31 H31C 109.5
C16 O1 C2 116.1(6)
C19 O3 C5 121.4(7)
C22 O5 C10 117.3(8)
C25 O7 C14 116.1(5)

loop_
_geom_bond_atom_site_label_1
_geom_bond_atom_site_label_2
_geom_bond_site_symmetry_2
_geom_bond_distance
_geom_bond_publ_flag
C1 C15 . 1.541(9) ?
C1 C14 . 1.512(9) ?
C1 C2 . 1.557(9) ?
C1 H1 . 0.98 ?
C2 O1 . 1.443(7) ?
C2 C3 . 1.567(10) ?
C2 H2 . 0.98 ?
C3 C4 . 1.495(9) ?
C3 C8 . 1.567(9) ?
C3 H3 . 0.98 ?
C4 C18 . 1.316(10) ?
C4 C5 . 1.492(11) ?
C5 O3 . 1.462(9) ?
C5 C6 . 1.513(12) ?
C5 H5 . 0.98 ?
C6 C7 . 1.552(11) ?
C6 H6A . 0.97 ?
C6 H6B . 0.97 ?
C7 C8 . 1.535(10) ?
C7 H7A . 0.97 ?
C7 H7B . 0.97 ?
C8 C9 . 1.535(10) ?
C8 C21 . 1.538(10) ?
C9 C10 . 1.541(10) ?
C9 H9A . 0.97 ?
C9 H9B . 0.97 ?
C10 O5 . 1.454(8) ?
C10 C11 . 1.497(10) ?
C10 H10 . 0.98 ?
C11 C12 . 1.323(9) ?
C11 C15 . 1.546(10) ?
C12 C24 . 1.508(9) ?
C12 C13 . 1.499(10) ?
C13 C14 . 1.554(9) ?
C13 H13A . 0.97 ?
C13 H13B . 0.97 ?
C14 O7 . 1.469(7) ?
C14 H14 . 0.98 ?
C15 C31 . 1.542(10) ?
C15 C30 . 1.547(10) ?
C16 O2 . 1.186(10) ?
C16 O1 . 1.341(9) ?
C16 C17 . 1.479(14) ?
C17 H17A . 0.96 ?
C17 H17B . 0.96 ?
C17 H17C . 0.96 ?
C18 H18A . 0.93 ?
C18 H18B . 0.93 ?
C19 O4 . 1.170(14) ?
C19 O3 . 1.303(11) ?
C19 C20 . 1.45(2) ?
C20 H20A . 0.96 ?
C20 H20B . 0.96 ?
C20 H20C . 0.96 ?
C21 H21A . 0.96 ?
C21 H21B . 0.96 ?
C21 H21C . 0.96 ?
C22 O6 . 1.189(13) ?
C22 O5 . 1.338(13) ?
C22 C23 . 1.491(15) ?
C23 H23A . 0.96 ?
C23 H23B . 0.96 ?
C23 H23C . 0.96 ?
C24 H24A . 0.96 ?
C24 H24B . 0.96 ?
C24 H24C . 0.96 ?
C25 O8 . 1.177(9) ?
C25 O7 . 1.332(9) ?
C25 C26 . 1.511(12) ?
C26 C27 . 1.42(2) ?
C26 C28 . 1.59(2) ?
C26 H26 . 0.98 ?
C27 C29 . 1.55(3) ?
C27 H27A . 0.97 ?
C27 H27B . 0.97 ?
C28 H28A . 0.96 ?
C28 H28B . 0.96 ?
C28 H28C . 0.96 ?
C29 H29A . 0.96 ?
C29 H29B . 0.96 ?
C29 H29C . 0.96 ?
C30 H30A . 0.96 ?
C30 H30B . 0.96 ?
C30 H30C . 0.96 ?
C31 H31A . 0.96 ?
C31 H31B . 0.96 ?
C31 H31C . 0.96 ?

loop_
_geom_torsion_atom_site_label_1
_geom_torsion_atom_site_label_2
_geom_torsion_atom_site_label_3
_geom_torsion_atom_site_label_4
_geom_torsion
_geom_torsion_publ_flag
C15 C1 C2 O1 -156.6(5) ?
C14 C1 C2 O1 75.9(6) ?
C15 C1 C2 C3 80.3(7) yes
C14 C1 C2 C3 -47.2(7) yes
O1 C2 C3 C4 1.0(8) ?
C1 C2 C3 C4 120.7(6) yes
O1 C2 C3 C8 131.8(5) ?
C1 C2 C3 C8 -108.5(6) yes
C2 C3 C4 C18 29.4(11) ?
C8 C3 C4 C18 -103.3(9) ?
C2 C3 C4 C5 -160.8(6) yes
C8 C3 C4 C5 66.5(7) yes
C18 C4 C5 O3 -130.3(8) ?
C3 C4 C5 O3 58.5(8) ?
C18 C4 C5 C6 110.1(8) ?
C3 C4 C5 C6 -61.1(8) yes
O3 C5 C6 C7 -70.7(8) ?
C4 C5 C6 C7 50.3(9) yes
C5 C6 C7 C8 -48.3(9) yes
C6 C7 C8 C9 177.9(6) yes
C6 C7 C8 C21 -69.3(8) ?
C6 C7 C8 C3 51.0(7) yes
C4 C3 C8 C9 179.7(6) yes
C2 C3 C8 C9 43.8(8) yes
C4 C3 C8 C7 -59.0(7) yes
C2 C3 C8 C7 165.1(5) yes
C4 C3 C8 C21 61.5(8) ?
C2 C3 C8 C21 -74.5(7) ?
C7 C8 C9 C10 -65.0(8) yes
C21 C8 C9 C10 177.8(6) ?
C3 C8 C9 C10 55.9(9) yes
C8 C9 C10 O5 -180.0(6) ?
C8 C9 C10 C11 -55.3(10) yes
O5 C10 C11 C12 -133.1(7) ?
C9 C10 C11 C12 105.7(8) yes
O5 C10 C11 C15 61.6(8) ?
C9 C10 C11 C15 -59.6(9) yes
C10 C11 C12 C24 20.5(10) ?
C15 C11 C12 C24 -173.7(6) ?
C10 C11 C12 C13 -155.9(6) yes
C15 C11 C12 C13 10.0(9) yes
C11 C12 C13 C14 30.2(9) yes
C24 C12 C13 C14 -146.6(5) ?
C15 C1 C14 O7 98.2(6) ?
C2 C1 C14 O7 -133.9(5) ?
C15 C1 C14 C13 -21.9(8) yes
C2 C1 C14 C13 106.0(6) yes
C12 C13 C14 O7 -142.6(6) ?
C12 C13 C14 C1 -22.4(8) yes
C14 C1 C15 C31 -173.3(5) ?
C2 C1 C15 C31 59.9(8) ?
C14 C1 C15 C30 -60.7(7) ?
C2 C1 C15 C30 172.5(5) ?
C14 C1 C15 C11 58.3(7) yes
C2 C1 C15 C11 -68.5(7) yes
C12 C11 C15 C1 -54.5(7) yes
C10 C11 C15 C1 111.3(7) ?
C12 C11 C15 C31 -178.6(6) ?
C10 C11 C15 C31 -12.8(9) ?
C12 C11 C15 C30 64.2(7) ?
C10 C11 C15 C30 -130.0(7) ?
O8 C25 C26 C27 -31.8(18) ?
O7 C25 C26 C27 154.0(12) yes
O8 C25 C26 C28 83.9(14) ?
O7 C25 C26 C28 -90.3(10) yes
C25 C26 C27 C29 -67.5(15) yes
C28 C26 C27 C29 176.1(13) yes
O2 C16 O1 C2 2.2(11) yes
C17 C16 O1 C2 -174.2(7) yes
C1 C2 O1 C16 88.8(6) ?
C3 C2 O1 C16 -145.5(6) ?
O4 C19 O3 C5 8.(2) yes
C20 C19 O3 C5 -179.8(10) yes
C4 C5 O3 C19 121.6(9) ?
C6 C5 O3 C19 -117.9(9) ?
O6 C22 O5 C10 5.3(15) yes
C23 C22 O5 C10 -176.3(7) yes
C11 C10 O5 C22 83.5(9) ?
C9 C10 O5 C22 -149.8(7) ?
O8 C25 O7 C14 -4.1(12) yes
C26 C25 O7 C14 170.3(8) yes
C1 C14 O7 C25 161.8(6) ?
C13 C14 O7 C25 -72.9(7) ?

loop_
_cod_related_entry_id
_cod_related_entry_database
_cod_related_entry_code
1 ChemSpider 30652228
